data_9004974
loop_
_publ_author_name
'Pinto, D.'
'Balic-Zunic T'
'Garavelli, A.'
'Makovicky, E.'
'Vurro, F.'

_publ_section_title
;
 Comparative crystal-structure study of Ag-free lillianite
 and galenobismutite from Vulcano, Aeolian Islands, Italy
;
_journal_name_full 'The Canadian Mineralogist'
_journal_page_first 159
_journal_page_last 175
_journal_paper_doi 10.2113/gscanmin.44.1.159
_journal_volume 44
_journal_year 2006
_chemical_compound_source 'Vulcano, Aeolian Islands, Italy'
_chemical_formula_sum 'Bi1.962 Pb2.962 S5.76 Se0.24'
_chemical_name_mineral Lillianite
_space_group_IT_number 63
_symmetry_space_group_name_Hall '-B 2 2b'
_symmetry_space_group_name_H-M 'B b m m'
_cell_angle_alpha 90
_cell_angle_beta 90
_cell_angle_gamma 90
_cell_length_a 13.567
_cell_length_b 20.655
_cell_length_c 4.1216
_cell_formula_units_Z 4
_cell_volume 1154.981
_database_code_amcsd 0006072
_exptl_crystal_density_diffrn 7.059
_cod_original_formula_sum 'Pb2.962 Bi1.962 S5.76 Se.24'
_cod_database_code 9004974

loop_
_space_group_symop_operation_xyz
x,y,z
1/2+x,y,1/2+z
-x,1/2+y,z
1/2-x,1/2+y,1/2+z
x,1/2-y,-z
1/2+x,1/2-y,1/2-z
x,y,-z
1/2+x,y,1/2-z
-x,-y,z
1/2-x,-y,1/2+z
x,1/2-y,z
1/2+x,1/2-y,1/2+z
-x,1/2+y,-z
1/2-x,1/2+y,1/2-z
-x,-y,-z
1/2-x,-y,1/2-z

loop_
_atom_site_aniso_label
_atom_site_aniso_U_11
_atom_site_aniso_U_22
_atom_site_aniso_U_33
_atom_site_aniso_U_12
_atom_site_aniso_U_13
_atom_site_aniso_U_23
Pb1 0.02220 0.02280 0.01730 0.00090 0.00000 0.00000
Bi1 0.02220 0.02280 0.01730 0.00090 0.00000 0.00000
Pb2 0.01800 0.02590 0.01490 0.00040 0.00000 0.00000
Bi2 0.01800 0.02590 0.01490 0.00040 0.00000 0.00000
Pb3 0.03190 0.07650 0.02570 0.00000 0.00000 0.00000
S1 0.02200 0.04500 0.01500 0.01200 0.00000 0.00000
Se1 0.02200 0.04500 0.01500 0.01200 0.00000 0.00000
S2 0.02800 0.02100 0.01700 0.00300 0.00000 0.00000
Se2 0.02800 0.02100 0.01700 0.00300 0.00000 0.00000
S3 0.02000 0.02100 0.02200 0.00000 0.00000 0.00000
S4 0.02300 0.02200 0.02100 0.00300 0.00000 0.00000
Se4 0.02300 0.02200 0.02100 0.00300 0.00000 0.00000

loop_
_atom_site_label
_atom_site_fract_x
_atom_site_fract_y
_atom_site_fract_z
_atom_site_occupancy
_atom_site_U_iso_or_equiv
Pb1 0.09079 0.13373 0.50000 0.49000 0.02070
Bi1 0.09079 0.13373 0.50000 0.49000 0.02070
Pb2 0.36313 0.04918 0.50000 0.49100 0.02000
Bi2 0.36313 0.04918 0.50000 0.49100 0.02000
Pb3 0.32578 0.25000 0.00000 1.00000 0.04470
S1 0.23680 0.09530 0.00000 0.97000 0.02700
Se1 0.23680 0.09530 0.00000 0.03000 0.02700
S2 0.00000 0.00000 0.50000 0.96000 0.02200
Se2 0.00000 0.00000 0.50000 0.04000 0.02200
S3 0.18360 0.25000 0.50000 1.00000 0.02090
S4 0.45500 0.16540 0.50000 0.93000 0.02200
Se4 0.45500 0.16540 0.50000 0.07000 0.02200

loop_
_cod_related_entry_id
_cod_related_entry_database
_cod_related_entry_code
1 AMCSD 0006072
